data_4341841
loop_
_publ_author_name
'Abramov, P. A.'
'Sokolov, M. N.'
'Floquet, S.'
'Haouas, M.'
'Taulelle, F.'
'Cadot, E.'
'Peresypkina, E. V.'
'Virovets, A. V.'
'Vicent, C.'
'Kompankov, N. B.'
'Zhdanov, A. A.'
'Shuvaeva, O. V.'
'Fedin, V. P.'

_publ_section_title
;
 Coordination-Induced Condensation of [Ta6O19](8-): Synthesis and
 Structure of [{(C6H6)Ru}2Ta6O19](4-) and [{(C6H6)RuTa6O18}2(\m-O)](10-)
;
_journal_name_full 'Inorganic chemistry'
_journal_page_first 141203085652001
_journal_paper_doi 10.1021/ic501622t
_journal_year 2014
_chemical_formula_sum 'C12 H52 Na4 O39 Ru2 Ta6'
_chemical_formula_weight 2200.34
_chemical_name_systematic
;
 ?
;
_space_group_IT_number 12
_symmetry_cell_setting monoclinic
_symmetry_space_group_name_Hall '-C 2y'
_symmetry_space_group_name_H-M 'C 1 2/m 1'
_atom_sites_solution_hydrogens geom
_atom_sites_solution_primary direct
_atom_sites_solution_secondary difmap
_audit_creation_method SHELXL-97
_cell_angle_alpha 90.00
_cell_angle_beta 107.917(2)
_cell_angle_gamma 90.00
_cell_formula_units_Z 2
_cell_length_a 24.7985(11)
_cell_length_b 9.9374(5)
_cell_length_c 9.7075(5)
_cell_measurement_reflns_used 2137
_cell_measurement_temperature 296(2)
_cell_measurement_theta_max 29.9205
_cell_measurement_theta_min 2.9392
_cell_volume 2276.23(19)
_computing_cell_refinement 'Apex2 V.1.27 (Bruker, 2005)'
_computing_data_collection 'Apex2 V.1.27 (Bruker, 2005)'
_computing_data_reduction 'Apex2 V.1.27 (Bruker, 2005)'
_computing_molecular_graphics 'SHELXTL V6.22 (Bruker, 2000-2005)'
_computing_publication_material 'local programs'
_computing_structure_refinement 'SHELXL-97 (Sheldrick, 1997)'
_computing_structure_solution 'SHELXS-97 (Sheldrick, 1990)'
_diffrn_ambient_temperature 296(2)
_diffrn_detector_area_resol_mean 25
_diffrn_measured_fraction_theta_full 0.996
_diffrn_measured_fraction_theta_max 0.852
_diffrn_measurement_device_type 'Bruker X8Apex CCD detector'
_diffrn_measurement_method 'combined omega- and phi-scans'
_diffrn_radiation_monochromator graphite
_diffrn_radiation_source 'fine-focus sealed tube'
_diffrn_radiation_type MoK\a
_diffrn_radiation_wavelength 0.71073
_diffrn_reflns_av_R_equivalents 0.0419
_diffrn_reflns_av_sigmaI/netI 0.0630
_diffrn_reflns_limit_h_max 36
_diffrn_reflns_limit_h_min -21
_diffrn_reflns_limit_k_max 12
_diffrn_reflns_limit_k_min -13
_diffrn_reflns_limit_l_max 13
_diffrn_reflns_limit_l_min -13
_diffrn_reflns_number 8125
_diffrn_reflns_theta_full 25.00
_diffrn_reflns_theta_max 31.32
_diffrn_reflns_theta_min 2.94
_diffrn_standards_decay_% 0
_diffrn_standards_interval_count 0
_diffrn_standards_interval_time 0
_diffrn_standards_number 0
_exptl_absorpt_coefficient_mu 15.146
_exptl_absorpt_correction_T_max 0.7462
_exptl_absorpt_correction_T_min 0.4664
_exptl_absorpt_correction_type empirical
_exptl_absorpt_process_details 'based on intensities (SADABS, Bruker, 2005)'
_exptl_crystal_colour yellow
_exptl_crystal_density_diffrn 3.210
_exptl_crystal_density_meas ?
_exptl_crystal_density_method 'not measured'
_exptl_crystal_description lath
_exptl_crystal_F_000 2012
_exptl_crystal_size_max 0.20
_exptl_crystal_size_mid 0.05
_exptl_crystal_size_min 0.02
_refine_diff_density_max 1.922
_refine_diff_density_min -1.458
_refine_diff_density_rms 0.316
_refine_ls_extinction_method none
_refine_ls_goodness_of_fit_ref 0.977
_refine_ls_hydrogen_treatment constr
_refine_ls_matrix_type full
_refine_ls_number_parameters 160
_refine_ls_number_reflns 3353
_refine_ls_number_restraints 0
_refine_ls_restrained_S_all 0.977
_refine_ls_R_factor_all 0.0601
_refine_ls_R_factor_gt 0.0384
_refine_ls_shift/su_max 0.000
_refine_ls_shift/su_mean 0.000
_refine_ls_structure_factor_coef Fsqd
_refine_ls_weighting_details 'calc w=1/[\s^2^(Fo^2^)+(0.0394P)^2^+0.0000P] where P=(Fo^2^+2Fc^2^)/3'
_refine_ls_weighting_scheme calc
_refine_ls_wR_factor_gt 0.0792
_refine_ls_wR_factor_ref 0.0891
_reflns_number_gt 2532
_reflns_number_total 3353
_reflns_threshold_expression >2sigma(I)
_cod_data_source_file ic501622t_si_001.cif
_cod_data_source_block pa256-1
_cod_depositor_comments
;
The following automatic conversions were performed:

'_exptl_crystal_density_meas' value 'none' was changed to '?' - the
value is perceived as not measured.

Automatic conversion script
Id: cif_fix_values 3008 2015-01-20 13:52:24Z robertas 
;
_cod_original_sg_symbol_H-M C2/m
_cod_database_code 4341841

loop_
_symmetry_equiv_pos_as_xyz
'x, y, z'
'-x, y, -z'
'x+1/2, y+1/2, z'
'-x+1/2, y+1/2, -z'
'-x, -y, -z'
'x, -y, z'
'-x+1/2, -y+1/2, -z'
'x+1/2, -y+1/2, z'

loop_
_atom_site_label
_atom_site_type_symbol
_atom_site_fract_x
_atom_site_fract_y
_atom_site_fract_z
_atom_site_U_iso_or_equiv
_atom_site_adp_type
_atom_site_occupancy
_atom_site_symmetry_multiplicity
_atom_site_calc_flag
_atom_site_refinement_flags
Ru1 Ru 0.10091(4) 0.0000 0.88052(9) 0.0214(2) Uani 1 2 d S
O1R O 0.0868(2) -0.1333(5) 0.6999(5) 0.0190(11) Uani 1 1 d .
O2R O 0.0122(3) 0.0000 0.7889(7) 0.0186(15) Uani 1 2 d S
Ta1 Ta 0.100368(18) 0.0000 0.55137(4) 0.01854(12) Uani 1 2 d S
Ta2 Ta 0.003526(13) 0.17456(3) 0.67541(3) 0.01871(10) Uani 1 1 d .
O1T O 0.0000 0.0000 0.5000 0.022(2) Uani 1 4 d S
O2T O 0.1758(3) 0.0000 0.5959(8) 0.0317(19) Uani 1 2 d S
O3T O 0.0060(2) 0.3032(6) 0.8051(6) 0.0259(13) Uani 1 1 d .
O4T O -0.0775(2) 0.1403(5) 0.5966(5) 0.0213(11) Uani 1 1 d .
O5T O 0.0000 0.2773(7) 0.5000 0.0202(16) Uani 1 2 d S
Na1 Na -0.0647(2) 0.5000 0.7603(5) 0.0331(11) Uani 1 2 d S
Na2 Na -0.1663(2) 0.5000 0.4431(6) 0.0397(12) Uani 1 2 d S
O1N O -0.0668(4) 0.5000 0.5057(10) 0.038(2) Uani 1 2 d S
O2N O -0.1431(3) 0.6573(6) 0.6507(7) 0.0416(16) Uani 1 1 d .
O3N O -0.0631(4) 0.5000 1.0084(9) 0.033(2) Uani 1 2 d S
O4N O -0.2647(5) 0.5000 0.3932(12) 0.086(4) Uani 1 2 d S
O5N O -0.1703(3) 0.6631(7) 0.2485(8) 0.0480(18) Uani 1 1 d .
O1W O 0.1719(4) 0.5000 0.9898(11) 0.056(3) Uani 1 2 d S
O2W O 0.2600(3) 0.1723(9) 0.7402(11) 0.082(3) Uani 1 1 d .
C1 C 0.1427(5) -0.1404(11) 1.0494(10) 0.053(3) Uani 1 1 d .
H1 H 0.1429 -0.2340 1.0504 0.064 Uiso 1 1 calc R
C2 C 0.1835(4) -0.0692(10) 1.0084(9) 0.045(3) Uani 1 1 d .
H2 H 0.2110 -0.1156 0.9807 0.054 Uiso 1 1 calc R
C3 C 0.1010(5) -0.0680(11) 1.0894(10) 0.060(4) Uani 1 1 d .
H3 H 0.0732 -0.1143 1.1161 0.072 Uiso 1 1 calc R

loop_
_atom_site_aniso_label
_atom_site_aniso_U_11
_atom_site_aniso_U_22
_atom_site_aniso_U_33
_atom_site_aniso_U_23
_atom_site_aniso_U_13
_atom_site_aniso_U_12
Ru1 0.0191(5) 0.0312(5) 0.0132(4) 0.000 0.0040(4) 0.000
O1R 0.017(3) 0.022(3) 0.016(2) 0.000(2) 0.003(2) 0.004(2)
O2R 0.015(4) 0.026(4) 0.017(4) 0.000 0.009(3) 0.000
Ta1 0.0159(2) 0.0259(3) 0.0143(2) 0.000 0.00545(17) 0.000
Ta2 0.01941(16) 0.02244(19) 0.01466(15) -0.00150(12) 0.00577(12) 0.00064(13)
O1T 0.017(5) 0.031(6) 0.019(5) 0.000 0.008(5) 0.000
O2T 0.026(5) 0.049(5) 0.022(4) 0.000 0.010(4) 0.000
O3T 0.023(3) 0.032(3) 0.022(3) -0.007(2) 0.006(2) -0.002(2)
O4T 0.024(3) 0.025(3) 0.017(3) -0.005(2) 0.009(2) -0.001(2)
O5T 0.021(4) 0.019(4) 0.023(4) 0.000 0.009(3) 0.000
Na1 0.027(3) 0.045(3) 0.023(2) 0.000 0.000(2) 0.000
Na2 0.030(3) 0.051(3) 0.037(3) 0.000 0.010(2) 0.000
O1N 0.030(5) 0.044(5) 0.041(5) 0.000 0.015(4) 0.000
O2N 0.046(4) 0.035(4) 0.048(4) -0.002(3) 0.022(4) -0.003(3)
O3N 0.030(5) 0.043(5) 0.024(4) 0.000 0.004(4) 0.000
O4N 0.034(6) 0.178(14) 0.046(7) 0.000 0.014(6) 0.000
O5N 0.045(4) 0.053(4) 0.046(4) -0.002(3) 0.014(4) -0.007(3)
O1W 0.037(6) 0.083(8) 0.046(6) 0.000 0.012(5) 0.000
O2W 0.038(5) 0.111(7) 0.101(7) -0.055(6) 0.025(5) -0.022(5)
C1 0.060(8) 0.054(7) 0.025(5) 0.019(5) -0.018(5) -0.005(6)
C2 0.029(5) 0.075(7) 0.023(4) -0.005(4) -0.003(4) 0.013(5)
C3 0.051(7) 0.111(10) 0.019(5) 0.016(5) 0.010(5) -0.021(6)

loop_
_atom_type_symbol
_atom_type_description
_atom_type_scat_dispersion_real
_atom_type_scat_dispersion_imag
_atom_type_scat_source
C C 0.0033 0.0016 'International Tables Vol C Tables 4.2.6.8 and 6.1.1.4'
H H 0.0000 0.0000 'International Tables Vol C Tables 4.2.6.8 and 6.1.1.4'
O O 0.0106 0.0060 'International Tables Vol C Tables 4.2.6.8 and 6.1.1.4'
Na Na 0.0362 0.0249 'International Tables Vol C Tables 4.2.6.8 and 6.1.1.4'
Ru Ru -1.2594 0.8363 'International Tables Vol C Tables 4.2.6.8 and 6.1.1.4'
Ta Ta -0.7052 6.5227 'International Tables Vol C Tables 4.2.6.8 and 6.1.1.4'

loop_
_geom_angle_atom_site_label_1
_geom_angle_atom_site_label_2
_geom_angle_atom_site_label_3
_geom_angle
_geom_angle_site_symmetry_1
_geom_angle_site_symmetry_3
O1R Ru1 O1R 76.5(3) . 6
O1R Ru1 Ta1 39.63(13) . .
O1R Ru1 Ta1 39.63(13) 6 .
O1R Ru1 Ta2 40.30(13) . 6
O1R Ru1 Ta2 85.52(13) 6 6
O1R Ru1 Ta2 85.52(13) . .
O1R Ru1 Ta2 40.30(13) 6 .
O1R Ru1 C1 98.1(3) . .
O1R Ru1 C1 160.4(3) 6 .
O1R Ru1 C1 160.4(3) . 6
O1R Ru1 C1 98.1(3) 6 6
O1R Ru1 C2 99.3(3) . .
O1R Ru1 C2 123.9(3) 6 .
O1R Ru1 C2 123.9(3) . 6
O1R Ru1 C2 99.3(3) 6 6
O2R Ru1 O1R 76.52(19) . .
O2R Ru1 O1R 76.53(19) . 6
O2R Ru1 Ta1 83.97(18) . .
O2R Ru1 Ta2 39.76(9) . 6
O2R Ru1 Ta2 39.76(9) . .
O2R Ru1 C1 121.1(3) . .
O2R Ru1 C1 121.1(3) . 6
O2R Ru1 C2 158.1(3) . .
O2R Ru1 C2 158.1(3) . 6
O2R Ru1 C3 95.6(3) . .
O2R Ru1 C3 95.6(3) . 6
Ta2 Ru1 Ta1 66.379(18) 6 .
Ta2 Ru1 Ta1 66.379(18) . .
Ta2 Ru1 Ta2 67.12(2) 6 .
C1 Ru1 Ta1 127.8(3) . .
C1 Ru1 Ta1 127.8(3) 6 .
C1 Ru1 Ta2 102.7(3) . 6
C1 Ru1 Ta2 159.2(3) 6 6
C1 Ru1 Ta2 159.2(3) . .
C1 Ru1 Ta2 102.7(3) 6 .
C1 Ru1 C1 80.5(6) . 6
C2 Ru1 Ta1 106.7(2) . .
C2 Ru1 Ta1 106.7(2) 6 .
C2 Ru1 Ta2 126.8(3) . 6
C2 Ru1 Ta2 162.1(3) 6 6
C2 Ru1 Ta2 162.1(3) . .
C2 Ru1 Ta2 126.8(3) 6 .
C2 Ru1 C1 37.5(4) . .
C2 Ru1 C1 67.7(4) 6 .
C2 Ru1 C1 67.7(4) . 6
C2 Ru1 C1 37.5(4) 6 6
C2 Ru1 C2 37.2(5) . 6
C3 Ru1 O1R 122.3(3) . .
C3 Ru1 O1R 157.8(3) 6 .
C3 Ru1 O1R 157.8(3) . 6
C3 Ru1 O1R 122.3(3) 6 6
C3 Ru1 Ta1 161.6(3) . .
C3 Ru1 Ta1 161.6(3) 6 .
C3 Ru1 Ta2 101.7(3) . 6
C3 Ru1 Ta2 123.6(3) 6 6
C3 Ru1 Ta2 123.6(3) . .
C3 Ru1 Ta2 101.7(3) 6 .
C3 Ru1 C1 38.3(4) . .
C3 Ru1 C1 67.9(4) 6 .
C3 Ru1 C1 67.9(4) . 6
C3 Ru1 C1 38.3(4) 6 6
C3 Ru1 C2 68.2(4) . .
C3 Ru1 C2 80.2(4) 6 .
C3 Ru1 C2 80.2(4) . 6
C3 Ru1 C2 68.2(4) 6 6
C3 Ru1 C3 36.9(6) . 6
Ta1 O1R Ru1 98.9(2) . .
Ta2 O1R Ru1 97.16(19) 6 .
Ta2 O1R Ta1 115.1(2) 6 .
Ta2 O2R Ru1 98.7(2) 6 .
Ta2 O2R Ru1 98.7(2) . .
Ta2 O2R Ta2 117.4(3) 6 .
Ru1 Ta1 Ta2 115.322(17) . 5_556
Ru1 Ta1 Ta2 115.322(17) . 2_556
O1R Ta1 Ru1 41.46(14) 6 .
O1R Ta1 Ru1 41.46(14) . .
O1R Ta1 O1R 80.0(3) 6 .
O1R Ta1 Ta2 122.65(14) 6 5_556
O1R Ta1 Ta2 82.37(14) . 5_556
O1R Ta1 Ta2 82.37(14) 6 2_556
O1R Ta1 Ta2 122.65(14) . 2_556
O1R Ta1 O1T 76.18(14) 6 .
O1R Ta1 O1T 76.18(14) . .
Ta2 Ta1 Ta2 63.060(14) 5_556 2_556
O1T Ta1 Ru1 83.799(19) . .
O1T Ta1 Ta2 46.625(9) . 5_556
O1T Ta1 Ta2 46.625(9) . 2_556
O2T Ta1 Ru1 94.4(2) . .
O2T Ta1 O1R 102.4(2) . 6
O2T Ta1 O1R 102.4(2) . .
O2T Ta1 Ta2 134.64(16) . 5_556
O2T Ta1 Ta2 134.64(16) . 2_556
O2T Ta1 O1T 178.2(2) . .
O2T Ta1 O4T 102.9(2) . 5_556
O2T Ta1 O4T 102.9(2) . 2_556
O4T Ta1 Ru1 130.27(14) 5_556 .
O4T Ta1 Ru1 130.27(14) 2_556 .
O4T Ta1 O1R 154.0(2) 5_556 6
O4T Ta1 O1R 89.0(2) 2_556 6
O4T Ta1 O1R 89.0(2) 5_556 .
O4T Ta1 O1R 154.0(2) 2_556 .
O4T Ta1 Ta2 31.76(15) 5_556 5_556
O4T Ta1 Ta2 83.97(16) 2_556 5_556
O4T Ta1 Ta2 83.97(16) 5_556 2_556
O4T Ta1 Ta2 31.76(15) 2_556 2_556
O4T Ta1 O1T 78.38(15) 5_556 .
O4T Ta1 O1T 78.38(15) 2_556 .
O4T Ta1 O4T 90.9(3) 5_556 2_556
Ru1 Ta2 Ta1 114.899(14) . 5_556
Ru1 Ta2 Ta2 115.692(18) . 2_556
O1R Ta2 Ru1 42.55(13) 6 .
O1R Ta2 Ta1 121.48(14) 6 5_556
O1R Ta2 Ta2 81.57(13) 6 2_556
O1R Ta2 O1T 75.76(14) 6 .
O2R Ta2 Ru1 41.5(2) . .
O2R Ta2 O1R 80.3(2) . 6
O2R Ta2 Ta1 81.03(19) . 5_556
O2R Ta2 Ta2 120.96(16) . 2_556
O2R Ta2 O1T 75.14(16) . .
Ta1 Ta2 Ta2 62.560(11) 5_556 2_556
O1T Ta2 Ru1 84.497(14) . .
O1T Ta2 Ta1 45.871(8) . 5_556
O1T Ta2 Ta2 45.953(7) . 2_556
O3T Ta2 Ru1 95.51(18) . .
O3T Ta2 O1R 104.4(2) . 6
O3T Ta2 O2R 104.7(2) . .
O3T Ta2 Ta1 133.99(17) . 5_556
O3T Ta2 Ta2 134.17(18) . 2_556
O3T Ta2 O1T 179.81(19) . .
O3T Ta2 O4T 102.1(2) . .
O3T Ta2 O5T 102.9(3) . .
O4T Ta2 Ru1 130.70(15) . .
O4T Ta2 O1R 153.2(2) . 6
O4T Ta2 O2R 89.3(2) . .
O4T Ta2 Ta1 31.91(14) . 5_556
O4T Ta2 Ta2 82.89(14) . 2_556
O4T Ta2 O1T 77.77(14) . .
O4T Ta2 O5T 89.15(15) . .
O5T Ta2 Ru1 131.12(6) . .
O5T Ta2 O1R 88.80(14) . 6
O5T Ta2 O2R 152.1(2) . .
O5T Ta2 Ta1 82.99(12) . 5_556
O5T Ta2 Ta2 31.31(18) . 2_556
O5T Ta2 O1T 77.26(18) . .
Ta1 O1T Ta1 180.0 5_556 .
Ta1 O1T Ta2 92.499(10) 5_556 5_556
Ta1 O1T Ta2 87.502(10) . 5_556
Ta1 O1T Ta2 87.505(10) 5_556 6
Ta1 O1T Ta2 92.495(10) . 6
Ta1 O1T Ta2 87.504(10) 5_556 .
Ta1 O1T Ta2 92.496(10) . .
Ta1 O1T Ta2 92.497(10) 5_556 2_556
Ta1 O1T Ta2 87.502(10) . 2_556
Ta2 O1T Ta2 88.096(15) 5_556 6
Ta2 O1T Ta2 180.0 5_556 .
Ta2 O1T Ta2 91.905(15) 6 .
Ta2 O1T Ta2 91.905(15) 5_556 2_556
Ta2 O1T Ta2 180.0 6 2_556
Ta2 O1T Ta2 88.094(15) . 2_556
Ta2 O3T Na1 123.5(3) . .
Ta2 O4T Ta1 116.3(2) . 5_556
Ta2 O5T Ta2 117.4(4) . 2_556
O3T Na1 O3T 99.0(3) . 6_565
O3T Na1 Na2 116.07(17) . .
O3T Na1 Na2 116.07(17) 6_565 .
O1N Na1 O3T 88.5(2) . .
O1N Na1 O3T 88.5(2) . 6_565
O1N Na1 Na2 45.0(2) . .
O1N Na1 O2N 78.2(2) . 6_565
O1N Na1 O2N 78.2(2) . .
O2N Na1 O3T 89.81(19) 6_565 .
O2N Na1 O3T 163.9(3) . .
O2N Na1 O3T 163.9(3) 6_565 6_565
O2N Na1 O3T 89.81(19) . 6_565
O2N Na1 Na2 47.80(18) 6_565 .
O2N Na1 Na2 47.80(18) . .
O2N Na1 O2N 78.7(3) 6_565 .
O3N Na1 O3T 91.7(2) . .
O3N Na1 O3T 91.7(2) . 6_565
O3N Na1 Na2 134.8(3) . .
O3N Na1 O1N 179.7(4) . .
O3N Na1 O2N 101.6(2) . 6_565
O3N Na1 O2N 101.6(2) . .
O1N Na2 Na1 47.6(3) . .
O1N Na2 O2N 80.0(3) . .
O1N Na2 O2N 80.0(3) . 6_565
O1N Na2 O5N 89.4(3) . .
O1N Na2 O5N 89.4(3) . 6_565
O2N Na2 Na1 47.60(18) . .
O2N Na2 Na1 47.60(18) 6_565 .
O2N Na2 O2N 78.4(3) . 6_565
O4N Na2 Na1 129.6(3) . .
O4N Na2 O1N 177.1(4) . .
O4N Na2 O2N 97.8(3) . .
O4N Na2 O2N 97.8(3) . 6_565
O4N Na2 O5N 92.8(3) . .
O4N Na2 O5N 92.8(3) . 6_565
O5N Na2 Na1 123.3(2) . .
O5N Na2 Na1 123.3(2) 6_565 .
O5N Na2 O2N 98.8(2) . .
O5N Na2 O2N 169.4(3) 6_565 .
O5N Na2 O2N 169.4(3) . 6_565
O5N Na2 O2N 98.8(2) 6_565 6_565
O5N Na2 O5N 82.1(3) . 6_565
Na2 O1N Na1 87.5(3) . .
Na1 O2N Na2 84.6(2) . .
C2 C1 Ru1 71.0(5) . .
C2 C1 C3 118.6(10) . .
C3 C1 Ru1 70.0(5) . .
C1 C2 Ru1 71.4(5) . .
C2 C2 Ru1 71.4(3) 6 .
C2 C2 C1 120.6(6) 6 .
C1 C3 Ru1 71.7(5) . .
C3 C3 Ru1 71.6(3) 6 .
C3 C3 C1 120.7(6) 6 .

loop_
_geom_bond_atom_site_label_1
_geom_bond_atom_site_label_2
_geom_bond_distance
_geom_bond_site_symmetry_2
Ru1 O1R 2.139(5) .
Ru1 O1R 2.139(5) 6
Ru1 O2R 2.105(7) .
Ru1 Ta1 3.1910(9) .
Ru1 Ta2 3.1380(8) 6
Ru1 Ta2 3.1381(8) .
Ru1 C1 2.159(9) .
Ru1 C1 2.160(9) 6
Ru1 C2 2.154(9) .
Ru1 C2 2.154(9) 6
Ru1 C3 2.137(8) .
Ru1 C3 2.137(8) 6
O1R Ta1 2.060(5) .
O1R Ta2 2.045(5) 6
O2R Ta2 2.031(3) 6
O2R Ta2 2.031(3) .
Ta1 O1R 2.060(5) 6
Ta1 Ta2 3.3171(5) 5_556
Ta1 Ta2 3.3171(5) 2_556
Ta1 O1T 2.3833(4) .
Ta1 O2T 1.785(8) .
Ta1 O4T 1.956(5) 5_556
Ta1 O4T 1.956(5) 2_556
Ta2 O1R 2.046(5) 6
Ta2 Ta1 3.3171(5) 5_556
Ta2 Ta2 3.3559(6) 2_556
Ta2 O1T 2.4134(3) .
Ta2 O3T 1.782(5) .
Ta2 O4T 1.948(5) .
Ta2 O5T 1.964(4) .
O1T Ta1 2.3831(4) 5_556
O1T Ta2 2.4134(3) 5_556
O1T Ta2 2.4134(3) 6
O1T Ta2 2.4134(3) 2_556
O3T Na1 2.572(6) .
O4T Ta1 1.956(5) 5_556
O5T Ta2 1.964(4) 2_556
Na1 O3T 2.572(6) 6_565
Na1 Na2 3.324(7) .
Na1 O1N 2.455(10) .
Na1 O2N 2.465(8) 6_565
Na1 O2N 2.466(8) .
Na1 O3N 2.396(9) .
Na2 O1N 2.351(10) .
Na2 O2N 2.474(7) .
Na2 O2N 2.474(7) 6_565
Na2 O4N 2.339(12) .
Na2 O5N 2.468(8) .
Na2 O5N 2.468(8) 6_565
C1 C2 1.388(14) .
C1 C3 1.409(14) .
C2 C2 1.38(2) 6
C3 C3 1.35(2) 6
